data_8107663
loop_
_publ_author_name
'Cai, Jin'
'Yao, Xin-Tong'
'Chen, Man-Sheng'

_publ_section_title
;
 Crystal structure of poly[(\m 2-5-hydroxy-isophthalato-\k4
 O,O&#x2032;:O&#x2033;,O&#x2034;)-(\m
 2-1,5-bis(imidazol-2-methyl)pentane-\k2 N:N&#x2032;)cadmium(II)],
 C21H24CdN4O5
;
_journal_issue 6
_journal_name_full 'Zeitschrift f\"ur Kristallographie - New Crystal Structures'
_journal_page_first 1071
_journal_page_last 1073
_journal_paper_doi 10.1515/ncrs-2023-0310
_journal_volume 238
_journal_year 2023
_chemical_formula_sum 'C21 H24 Cd N4 O5'
_chemical_formula_weight 524.84
_space_group_crystal_system monoclinic
_space_group_IT_number 14
_space_group_name_Hall '-P 2yn'
_space_group_name_H-M_alt 'P 1 21/n 1'
_atom_sites_solution_hydrogens geom
_cell_angle_alpha 90
_cell_angle_beta 104.3660(10)
_cell_angle_gamma 90
_cell_formula_units_Z 4
_cell_length_a 9.5381(7)
_cell_length_b 20.9393(14)
_cell_length_c 11.4813(8)
_cell_measurement_reflns_used 3768
_cell_measurement_temperature 296(2)
_cell_measurement_theta_max 26.20
_cell_measurement_theta_min 1.95
_cell_volume 2221.4(3)
_computing_cell_refinement 'Bruker SAINT [1]'
_computing_data_collection 'Bruker APEX2 [1]'
_computing_data_reduction 'Bruker SAINT [1]'
_computing_molecular_graphics 'Bruker SHELXTL'
_computing_publication_material 'Bruker SHELXTL'
_computing_structure_refinement 'SHELXL-2018/3 (Sheldrick, 2018) [3]'
_computing_structure_solution 'SHELXT 2018/2 (Sheldrick, 2018) [2]'
_diffrn_ambient_temperature 296(2)
_diffrn_measured_fraction_theta_full 1.000
_diffrn_measured_fraction_theta_max 1.000
_diffrn_measurement_device_type 'CCD area detector'
_diffrn_measurement_method 'phi and omega scans'
_diffrn_radiation_type MoK\a
_diffrn_radiation_wavelength 0.71073
_diffrn_reflns_av_R_equivalents 0.0179
_diffrn_reflns_av_unetI/netI 0.0195
_diffrn_reflns_Laue_measured_fraction_full 1.000
_diffrn_reflns_Laue_measured_fraction_max 1.000
_diffrn_reflns_limit_h_max 11
_diffrn_reflns_limit_h_min -9
_diffrn_reflns_limit_k_max 25
_diffrn_reflns_limit_k_min -22
_diffrn_reflns_limit_l_max 14
_diffrn_reflns_limit_l_min -11
_diffrn_reflns_number 11945
_diffrn_reflns_point_group_measured_fraction_full 1.000
_diffrn_reflns_point_group_measured_fraction_max 1.000
_diffrn_reflns_theta_full 25.242
_diffrn_reflns_theta_max 25.695
_diffrn_reflns_theta_min 1.945
_exptl_absorpt_coefficient_mu 1.022
_exptl_absorpt_correction_type multi-scan
_exptl_absorpt_process_details SADABS
_exptl_crystal_colour colorless
_exptl_crystal_density_diffrn 1.569
_exptl_crystal_description block
_exptl_crystal_F_000 1064
_exptl_crystal_size_max 0.180
_exptl_crystal_size_mid 0.150
_exptl_crystal_size_min 0.100
_refine_diff_density_max 1.069
_refine_diff_density_min -0.386
_refine_diff_density_rms 0.073
_refine_ls_extinction_coef .
_refine_ls_extinction_method none
_refine_ls_goodness_of_fit_ref 0.992
_refine_ls_hydrogen_treatment constr
_refine_ls_matrix_type full
_refine_ls_number_parameters 283
_refine_ls_number_reflns 4216
_refine_ls_number_restraints 0
_refine_ls_restrained_S_all 0.992
_refine_ls_R_factor_all 0.0362
_refine_ls_R_factor_gt 0.0319
_refine_ls_shift/su_max 0.001
_refine_ls_shift/su_mean 0.000
_refine_ls_structure_factor_coef Fsqd
_refine_ls_weighting_details 'w=1/[\s^2^(Fo^2^)+(0.0433P)^2^+4.1616P] where P=(Fo^2^+2Fc^2^)/3'
_refine_ls_weighting_scheme calc
_refine_ls_wR_factor_gt 0.0841
_refine_ls_wR_factor_ref 0.0873
_reflns_Friedel_coverage 0.000
_reflns_Friedel_fraction_full .
_reflns_Friedel_fraction_max .
_reflns_number_gt 3800
_reflns_number_total 4216
_reflns_threshold_expression 'I > 2\s(I)'
_cod_data_source_file suppl_j_ncrs-2023-0310_suppl_001.cif
_cod_data_source_block cms070_0m
_cod_original_sg_symbol_H-M 'P 21/n'
_cod_database_code 8107663
_shelx_space_group_comment
;
The symmetry employed for this shelxl refinement is uniquely defined
by the following loop, which should always be used as a source of
symmetry information in preference to the above space-group names.
They are only intended as comments.
;
_shelx_estimated_absorpt_t_min 0.837
_shelx_estimated_absorpt_t_max 0.905

loop_
_space_group_symop_operation_xyz
'x, y, z'
'-x+1/2, y+1/2, -z+1/2'
'-x, -y, -z'
'x-1/2, -y-1/2, z-1/2'

loop_
_atom_site_label
_atom_site_type_symbol
_atom_site_fract_x
_atom_site_fract_y
_atom_site_fract_z
_atom_site_U_iso_or_equiv
_atom_site_adp_type
_atom_site_occupancy
_atom_site_site_symmetry_order
_atom_site_calc_flag
_atom_site_refinement_flags_posn
_atom_site_refinement_flags_adp
_atom_site_refinement_flags_occupancy
_atom_site_disorder_assembly
_atom_site_disorder_group
Cd1 Cd -0.11897(2) 0.12145(2) 0.61038(2) 0.03137(9) Uani 1 1 d . . . . .
C1 C -0.0100(4) 0.21422(18) 0.0577(3) 0.0415(8) Uani 1 1 d . . . . .
H1 H -0.003013 0.229609 -0.016656 0.050 Uiso 1 1 calc R U . . .
C2 C 0.0835(3) 0.23700(16) 0.1633(3) 0.0347(7) Uani 1 1 d . . . . .
C3 C 0.0711(3) 0.21491(15) 0.2747(3) 0.0335(7) Uani 1 1 d . . . . .
H3 H 0.132864 0.230297 0.344877 0.040 Uiso 1 1 calc R U . . .
C4 C -0.0333(3) 0.16997(15) 0.2807(3) 0.0337(7) Uani 1 1 d . . . . .
C5 C -0.1242(4) 0.14634(17) 0.1752(3) 0.0391(7) Uani 1 1 d . . . . .
H5A H -0.192776 0.115412 0.179411 0.047 Uiso 1 1 calc R U . . .
C6 C -0.1134(4) 0.16851(19) 0.0642(3) 0.0442(8) Uani 1 1 d . . . . .
C7 C 0.1959(4) 0.28609(16) 0.1550(3) 0.0365(7) Uani 1 1 d . . . . .
C8 C -0.0541(3) 0.14863(15) 0.4011(3) 0.0340(7) Uani 1 1 d . . . . .
C9 C 0.1892(4) 0.13870(16) 0.7967(3) 0.0383(7) Uani 1 1 d . . . . .
C10 C 0.2581(5) 0.04582(19) 0.8773(4) 0.0641(12) Uani 1 1 d . . . . .
H10 H 0.311832 0.013325 0.922698 0.077 Uiso 1 1 calc R U . . .
C11 C 0.1247(5) 0.04064(19) 0.8038(4) 0.0660(13) Uani 1 1 d . . . . .
H11 H 0.070177 0.003346 0.789718 0.079 Uiso 1 1 calc R U . . .
C12 C 0.1930(5) 0.20729(19) 0.7672(4) 0.0662(13) Uani 1 1 d . . . . .
H12A H 0.259404 0.213921 0.717702 0.099 Uiso 1 1 calc R U . . .
H12B H 0.224044 0.231507 0.840048 0.099 Uiso 1 1 calc R U . . .
H12C H 0.098059 0.220995 0.724658 0.099 Uiso 1 1 calc R U . . .
C13 C 0.4383(4) 0.1360(2) 0.9341(4) 0.0528(10) Uani 1 1 d . . . . .
H13A H 0.461494 0.169875 0.884240 0.063 Uiso 1 1 calc R U . . .
H13B H 0.512902 0.103649 0.942782 0.063 Uiso 1 1 calc R U . . .
C14 C 0.4417(5) 0.1629(2) 1.0559(4) 0.0554(10) Uani 1 1 d . . . . .
H14A H 0.358361 0.190521 1.049257 0.067 Uiso 1 1 calc R U . . .
H14B H 0.527821 0.188952 1.082327 0.067 Uiso 1 1 calc R U . . .
C15 C 0.4409(5) 0.1126(2) 1.1502(4) 0.0591(11) Uani 1 1 d . . . . .
H15A H 0.346012 0.092742 1.133125 0.071 Uiso 1 1 calc R U . . .
H15B H 0.510652 0.079697 1.144830 0.071 Uiso 1 1 calc R U . . .
C16 C 0.4760(6) 0.1382(2) 1.2761(4) 0.0660(13) Uani 1 1 d . . . . .
H16A H 0.395195 0.163939 1.285997 0.079 Uiso 1 1 calc R U . . .
H16B H 0.559394 0.166149 1.286711 0.079 Uiso 1 1 calc R U . . .
C17 C 0.5077(4) 0.0883(2) 1.3733(4) 0.0553(11) Uani 1 1 d . . . . .
H17A H 0.580649 0.059447 1.357855 0.066 Uiso 1 1 calc R U . . .
H17B H 0.548437 0.109180 1.449601 0.066 Uiso 1 1 calc R U . . .
C18 C 0.2860(5) 0.0743(2) 1.4475(5) 0.0655(12) Uani 1 1 d . . . . .
H18 H 0.287010 0.114470 1.482422 0.079 Uiso 1 1 calc R U . . .
C19 C 0.1927(5) 0.0281(2) 1.4478(4) 0.0596(11) Uani 1 1 d . . . . .
H19 H 0.115433 0.030221 1.483583 0.072 Uiso 1 1 calc R U . . .
C20 C 0.3402(4) -0.00728(18) 1.3512(3) 0.0459(9) Uani 1 1 d . . . . .
C21 C 0.4154(6) -0.0493(2) 1.2818(5) 0.0707(13) Uani 1 1 d . . . . .
H21A H 0.409091 -0.092862 1.306092 0.106 Uiso 1 1 calc R U . . .
H21B H 0.515314 -0.037010 1.296997 0.106 Uiso 1 1 calc R U . . .
H21C H 0.370528 -0.045182 1.197551 0.106 Uiso 1 1 calc R U . . .
N1 N 0.0816(3) 0.09907(14) 0.7530(3) 0.0424(7) Uani 1 1 d . . . . .
N2 N 0.2993(3) 0.10784(14) 0.8724(3) 0.0430(7) Uani 1 1 d . . . . .
N3 N 0.3841(3) 0.05112(16) 1.3841(3) 0.0497(8) Uani 1 1 d . . . . .
N4 N 0.2274(3) -0.02482(15) 1.3860(3) 0.0495(8) Uani 1 1 d . . . . .
O1 O -0.1367(3) 0.10259(12) 0.4038(2) 0.0451(6) Uani 1 1 d . . . . .
O2 O 0.0101(3) 0.17799(13) 0.4920(2) 0.0495(6) Uani 1 1 d . . . . .
O3 O 0.2858(3) 0.30411(12) 0.2453(2) 0.0460(6) Uani 1 1 d . . . . .
O4 O 0.1942(3) 0.30771(13) 0.0522(2) 0.0518(7) Uani 1 1 d . . . . .
O5 O -0.2082(3) 0.14441(18) -0.0347(2) 0.0674(9) Uani 1 1 d . . . . .
H5 H -0.199680 0.163797 -0.094635 0.101 Uiso 1 1 calc R U . . .

loop_
_atom_site_aniso_label
_atom_site_aniso_U_11
_atom_site_aniso_U_22
_atom_site_aniso_U_33
_atom_site_aniso_U_23
_atom_site_aniso_U_13
_atom_site_aniso_U_12
Cd1 0.02996(14) 0.03436(15) 0.02972(14) 0.00486(9) 0.00727(9) -0.00105(9)
C1 0.0430(19) 0.054(2) 0.0274(16) 0.0056(15) 0.0090(14) -0.0045(16)
C2 0.0343(16) 0.0381(17) 0.0317(16) 0.0046(13) 0.0081(13) -0.0008(14)
C3 0.0343(16) 0.0355(16) 0.0304(16) 0.0018(13) 0.0074(13) -0.0025(13)
C4 0.0357(16) 0.0348(16) 0.0309(16) 0.0021(13) 0.0090(13) 0.0025(13)
C5 0.0378(18) 0.0419(18) 0.0375(18) 0.0004(15) 0.0092(14) -0.0065(15)
C6 0.0421(19) 0.057(2) 0.0303(17) -0.0018(16) 0.0039(14) -0.0099(16)
C7 0.0381(17) 0.0345(17) 0.0404(19) 0.0056(14) 0.0162(15) 0.0031(14)
C8 0.0327(16) 0.0342(17) 0.0367(17) 0.0078(14) 0.0117(14) 0.0041(13)
C9 0.0383(18) 0.0368(17) 0.0367(18) 0.0013(14) 0.0034(14) -0.0003(14)
C10 0.066(3) 0.039(2) 0.070(3) 0.0115(19) -0.016(2) 0.0094(19)
C11 0.069(3) 0.037(2) 0.074(3) 0.013(2) -0.017(2) -0.0103(19)
C12 0.073(3) 0.042(2) 0.068(3) 0.012(2) -0.012(2) -0.013(2)
C13 0.0365(19) 0.070(3) 0.048(2) -0.0004(19) 0.0019(16) -0.0031(18)
C14 0.058(2) 0.054(2) 0.049(2) 0.0019(18) 0.0030(19) -0.0116(19)
C15 0.062(3) 0.057(2) 0.052(2) 0.0040(19) 0.004(2) -0.019(2)
C16 0.086(3) 0.056(2) 0.050(2) 0.006(2) 0.004(2) -0.028(2)
C17 0.051(2) 0.060(2) 0.047(2) 0.0112(19) -0.0033(18) -0.0253(19)
C18 0.073(3) 0.044(2) 0.084(3) -0.005(2) 0.028(3) 0.002(2)
C19 0.053(2) 0.052(2) 0.084(3) -0.002(2) 0.035(2) 0.0067(19)
C20 0.047(2) 0.044(2) 0.0409(19) 0.0095(16) 0.0010(16) -0.0100(16)
C21 0.078(3) 0.072(3) 0.073(3) -0.014(2) 0.039(3) -0.002(2)
N1 0.0399(16) 0.0382(15) 0.0431(16) 0.0059(13) -0.0013(13) -0.0013(13)
N2 0.0376(16) 0.0437(16) 0.0422(17) 0.0006(13) -0.0003(13) 0.0036(13)
N3 0.0482(18) 0.0514(19) 0.0428(17) 0.0105(14) -0.0013(14) -0.0171(15)
N4 0.0456(17) 0.0490(18) 0.0519(19) 0.0104(15) 0.0083(14) -0.0052(14)
O1 0.0507(15) 0.0454(14) 0.0438(14) 0.0041(11) 0.0206(12) -0.0071(12)
O2 0.0567(15) 0.0621(17) 0.0307(13) 0.0031(12) 0.0129(11) -0.0142(13)
O3 0.0456(14) 0.0528(15) 0.0386(13) 0.0015(11) 0.0089(11) -0.0149(12)
O4 0.0556(16) 0.0601(16) 0.0391(14) 0.0137(12) 0.0106(12) -0.0149(13)
O5 0.0644(19) 0.097(2) 0.0345(14) -0.0031(15) 0.0004(13) -0.0381(18)

loop_
_atom_type_symbol
_atom_type_description
_atom_type_scat_dispersion_real
_atom_type_scat_dispersion_imag
_atom_type_scat_source
C C 0.0033 0.0016 'International Tables Vol C Tables 4.2.6.8 and 6.1.1.4'
H H 0.0000 0.0000 'International Tables Vol C Tables 4.2.6.8 and 6.1.1.4'
N N 0.0061 0.0033 'International Tables Vol C Tables 4.2.6.8 and 6.1.1.4'
O O 0.0106 0.0060 'International Tables Vol C Tables 4.2.6.8 and 6.1.1.4'
Cd Cd -0.8075 1.2024 'International Tables Vol C Tables 4.2.6.8 and 6.1.1.4'

loop_
_geom_angle_atom_site_label_1
_geom_angle_atom_site_label_2
_geom_angle_atom_site_label_3
_geom_angle
_geom_angle_site_symmetry_1
_geom_angle_site_symmetry_3
N1 Cd1 N4 96.32(11) . 3_557
N1 Cd1 O4 144.35(10) . 4_566
N4 Cd1 O4 104.90(11) 3_557 4_566
N1 Cd1 O2 93.03(10) . .
N4 Cd1 O2 139.35(11) 3_557 .
O4 Cd1 O2 89.22(10) 4_566 .
N1 Cd1 O1 122.22(10) . .
N4 Cd1 O1 87.16(10) 3_557 .
O4 Cd1 O1 87.63(9) 4_566 .
O2 Cd1 O1 54.97(9) . .
N1 Cd1 O3 93.03(10) . 4_566
N4 Cd1 O3 107.68(11) 3_557 4_566
O4 Cd1 O3 53.51(8) 4_566 4_566
O2 Cd1 O3 111.22(9) . 4_566
O1 Cd1 O3 140.50(9) . 4_566
N1 Cd1 C7 118.87(11) . 4_566
N4 Cd1 C7 107.83(11) 3_557 4_566
O4 Cd1 C7 27.01(10) 4_566 4_566
O2 Cd1 C7 101.79(10) . 4_566
O1 Cd1 C7 114.46(10) . 4_566
O3 Cd1 C7 26.50(9) 4_566 4_566
C6 C1 C2 119.7(3) . .
C6 C1 H1 120.1 . .
C2 C1 H1 120.1 . .
C3 C2 C1 120.1(3) . .
C3 C2 C7 120.6(3) . .
C1 C2 C7 119.2(3) . .
C4 C3 C2 119.8(3) . .
C4 C3 H3 120.1 . .
C2 C3 H3 120.1 . .
C3 C4 C5 119.9(3) . .
C3 C4 C8 120.4(3) . .
C5 C4 C8 119.7(3) . .
C6 C5 C4 120.6(3) . .
C6 C5 H5A 119.7 . .
C4 C5 H5A 119.7 . .
O5 C6 C5 117.3(3) . .
O5 C6 C1 122.9(3) . .
C5 C6 C1 119.8(3) . .
O3 C7 O4 121.6(3) . .
O3 C7 C2 121.0(3) . .
O4 C7 C2 117.4(3) . .
O3 C7 Cd1 66.14(18) . 4_665
O4 C7 Cd1 55.45(17) . 4_665
C2 C7 Cd1 172.7(2) . 4_665
O2 C8 O1 123.1(3) . .
O2 C8 C4 118.4(3) . .
O1 C8 C4 118.5(3) . .
N1 C9 N2 110.6(3) . .
N1 C9 C12 125.8(3) . .
N2 C9 C12 123.6(3) . .
C11 C10 N2 106.8(3) . .
C11 C10 H10 126.6 . .
N2 C10 H10 126.6 . .
C10 C11 N1 109.3(4) . .
C10 C11 H11 125.3 . .
N1 C11 H11 125.3 . .
C9 C12 H12A 109.5 . .
C9 C12 H12B 109.5 . .
H12A C12 H12B 109.5 . .
C9 C12 H12C 109.5 . .
H12A C12 H12C 109.5 . .
H12B C12 H12C 109.5 . .
N2 C13 C14 114.2(3) . .
N2 C13 H13A 108.7 . .
C14 C13 H13A 108.7 . .
N2 C13 H13B 108.7 . .
C14 C13 H13B 108.7 . .
H13A C13 H13B 107.6 . .
C13 C14 C15 113.8(4) . .
C13 C14 H14A 108.8 . .
C15 C14 H14A 108.8 . .
C13 C14 H14B 108.8 . .
C15 C14 H14B 108.8 . .
H14A C14 H14B 107.7 . .
C16 C15 C14 113.6(4) . .
C16 C15 H15A 108.8 . .
C14 C15 H15A 108.8 . .
C16 C15 H15B 108.8 . .
C14 C15 H15B 108.8 . .
H15A C15 H15B 107.7 . .
C15 C16 C17 114.9(4) . .
C15 C16 H16A 108.5 . .
C17 C16 H16A 108.5 . .
C15 C16 H16B 108.5 . .
C17 C16 H16B 108.5 . .
H16A C16 H16B 107.5 . .
N3 C17 C16 114.8(3) . .
N3 C17 H17A 108.6 . .
C16 C17 H17A 108.6 . .
N3 C17 H17B 108.6 . .
C16 C17 H17B 108.6 . .
H17A C17 H17B 107.5 . .
C19 C18 N3 106.5(4) . .
C19 C18 H18 126.8 . .
N3 C18 H18 126.8 . .
C18 C19 N4 109.7(4) . .
C18 C19 H19 125.2 . .
N4 C19 H19 125.2 . .
N4 C20 N3 113.9(4) . .
N4 C20 C21 123.2(4) . .
N3 C20 C21 122.8(4) . .
C20 C21 H21A 109.5 . .
C20 C21 H21B 109.5 . .
H21A C21 H21B 109.5 . .
C20 C21 H21C 109.5 . .
H21A C21 H21C 109.5 . .
H21B C21 H21C 109.5 . .
C9 N1 C11 106.0(3) . .
C9 N1 Cd1 126.2(2) . .
C11 N1 Cd1 127.5(2) . .
C9 N2 C10 107.3(3) . .
C9 N2 C13 125.8(3) . .
C10 N2 C13 126.9(3) . .
C20 N3 C18 105.3(3) . .
C20 N3 C17 133.2(4) . .
C18 N3 C17 121.3(4) . .
C20 N4 C19 104.6(3) . .
C20 N4 Cd1 132.5(3) . 3_557
C19 N4 Cd1 121.9(3) . 3_557
C8 O1 Cd1 90.5(2) . .
C8 O2 Cd1 91.0(2) . .
C7 O3 Cd1 87.4(2) . 4_665
C7 O4 Cd1 97.5(2) . 4_665
C6 O5 H5 109.5 . .

loop_
_geom_bond_atom_site_label_1
_geom_bond_atom_site_label_2
_geom_bond_distance
_geom_bond_site_symmetry_2
Cd1 N1 2.238(3) .
Cd1 N4 2.278(3) 3_557
Cd1 O4 2.287(3) 4_566
Cd1 O2 2.365(2) .
Cd1 O1 2.368(2) .
Cd1 O3 2.520(2) 4_566
Cd1 C7 2.753(3) 4_566
C1 C6 1.389(5) .
C1 C2 1.399(5) .
C1 H1 0.9300 .
C2 C3 1.392(4) .
C2 C7 1.505(4) .
C3 C4 1.384(4) .
C3 H3 0.9300 .
C4 C5 1.394(5) .
C4 C8 1.512(4) .
C5 C6 1.384(5) .
C5 H5A 0.9300 .
C6 O5 1.361(4) .
C7 O3 1.230(4) .
C7 O4 1.261(4) .
C8 O2 1.235(4) .
C8 O1 1.250(4) .
C9 N1 1.318(4) .
C9 N2 1.350(4) .
C9 C12 1.478(5) .
C10 C11 1.345(6) .
C10 N2 1.362(5) .
C10 H10 0.9300 .
C11 N1 1.374(5) .
C11 H11 0.9300 .
C12 H12A 0.9600 .
C12 H12B 0.9600 .
C12 H12C 0.9600 .
C13 N2 1.464(5) .
C13 C14 1.501(6) .
C13 H13A 0.9700 .
C13 H13B 0.9700 .
C14 C15 1.513(6) .
C14 H14A 0.9700 .
C14 H14B 0.9700 .
C15 C16 1.499(6) .
C15 H15A 0.9700 .
C15 H15B 0.9700 .
C16 C17 1.505(6) .
C16 H16A 0.9700 .
C16 H16B 0.9700 .
C17 N3 1.444(5) .
C17 H17A 0.9700 .
C17 H17B 0.9700 .
C18 C19 1.316(6) .
C18 N3 1.407(6) .
C18 H18 0.9300 .
C19 N4 1.399(5) .
C19 H19 0.9300 .
C20 N4 1.290(5) .
C20 N3 1.317(5) .
C20 C21 1.486(6) .
C21 H21A 0.9600 .
C21 H21B 0.9600 .
C21 H21C 0.9600 .
O5 H5 0.8200 .

loop_
_geom_torsion_atom_site_label_1
_geom_torsion_atom_site_label_2
_geom_torsion_atom_site_label_3
_geom_torsion_atom_site_label_4
_geom_torsion
_geom_torsion_site_symmetry_1
_geom_torsion_site_symmetry_2
_geom_torsion_site_symmetry_3
_geom_torsion_site_symmetry_4
C6 C1 C2 C3 -1.3(5) . . . .
C6 C1 C2 C7 179.5(3) . . . .
C1 C2 C3 C4 0.4(5) . . . .
C7 C2 C3 C4 179.7(3) . . . .
C2 C3 C4 C5 0.9(5) . . . .
C2 C3 C4 C8 -176.2(3) . . . .
C3 C4 C5 C6 -1.5(5) . . . .
C8 C4 C5 C6 175.6(3) . . . .
C4 C5 C6 O5 -178.4(3) . . . .
C4 C5 C6 C1 0.7(6) . . . .
C2 C1 C6 O5 179.7(4) . . . .
C2 C1 C6 C5 0.7(6) . . . .
C3 C2 C7 O3 5.5(5) . . . .
C1 C2 C7 O3 -175.2(3) . . . .
C3 C2 C7 O4 -174.7(3) . . . .
C1 C2 C7 O4 4.6(5) . . . .
C3 C4 C8 O2 9.4(5) . . . .
C5 C4 C8 O2 -167.7(3) . . . .
C3 C4 C8 O1 -171.4(3) . . . .
C5 C4 C8 O1 11.5(5) . . . .
N2 C10 C11 N1 -0.1(6) . . . .
N2 C13 C14 C15 71.5(5) . . . .
C13 C14 C15 C16 167.6(4) . . . .
C14 C15 C16 C17 -167.4(4) . . . .
C15 C16 C17 N3 -70.1(6) . . . .
N3 C18 C19 N4 0.0(5) . . . .
N2 C9 N1 C11 0.5(5) . . . .
C12 C9 N1 C11 179.6(4) . . . .
N2 C9 N1 Cd1 -173.7(2) . . . .
C12 C9 N1 Cd1 5.3(6) . . . .
C10 C11 N1 C9 -0.2(6) . . . .
C10 C11 N1 Cd1 173.9(3) . . . .
N1 C9 N2 C10 -0.6(5) . . . .
C12 C9 N2 C10 -179.7(4) . . . .
N1 C9 N2 C13 177.6(3) . . . .
C12 C9 N2 C13 -1.5(6) . . . .
C11 C10 N2 C9 0.4(5) . . . .
C11 C10 N2 C13 -177.8(4) . . . .
C14 C13 N2 C9 91.1(5) . . . .
C14 C13 N2 C10 -91.0(5) . . . .
N4 C20 N3 C18 -0.4(4) . . . .
C21 C20 N3 C18 -179.7(4) . . . .
N4 C20 N3 C17 174.9(4) . . . .
C21 C20 N3 C17 -4.4(6) . . . .
C19 C18 N3 C20 0.2(5) . . . .
C19 C18 N3 C17 -175.8(4) . . . .
C16 C17 N3 C20 103.5(5) . . . .
C16 C17 N3 C18 -81.7(5) . . . .
N3 C20 N4 C19 0.4(4) . . . .
C21 C20 N4 C19 179.7(4) . . . .
N3 C20 N4 Cd1 -168.0(3) . . . 3_557
C21 C20 N4 Cd1 11.3(6) . . . 3_557
C18 C19 N4 C20 -0.2(5) . . . .
C18 C19 N4 Cd1 169.7(3) . . . 3_557
O2 C8 O1 Cd1 7.4(4) . . . .
C4 C8 O1 Cd1 -171.7(3) . . . .
O1 C8 O2 Cd1 -7.4(4) . . . .
C4 C8 O2 Cd1 171.7(3) . . . .
O4 C7 O3 Cd1 1.9(3) . . . 4_665
C2 C7 O3 Cd1 -178.3(3) . . . 4_665
O3 C7 O4 Cd1 -2.1(4) . . . 4_665
C2 C7 O4 Cd1 178.1(2) . . . 4_665
